data_7119552
loop_
_publ_author_name
'Tepper, Ronny'
'Schulze, Benjamin'
'Bellstedt, Peter'
'Heidler, Jan'
'G\"orls, Helmar'
'J\"ager, Michael'
'Schubert, Ulrich S.'

_publ_section_title
;
 Halogen-bond-based cooperative ion-pair recognition by a
 crown-ether-embedded 5-iodo-1,2,3-triazole.
;
_journal_issue 14
_journal_name_full 'Chemical communications (Cambridge, England)'
_journal_page_first 2260
_journal_page_last 2263
_journal_paper_doi 10.1039/c6cc09749a
_journal_volume 53
_journal_year 2017
_chemical_formula_moiety 'C26 H44 I2 N6 Na2 O8, 2(C24 H20 B)'
_chemical_formula_sum 'C74 H84 B2 I2 N6 Na2 O8'
_chemical_formula_weight 1506.87
_chemical_name_systematic
; 
 ? 
;
_space_group_IT_number 15
_symmetry_cell_setting monoclinic
_symmetry_space_group_name_Hall '-C 2yc'
_symmetry_space_group_name_H-M 'C 1 2/c 1'
_atom_sites_solution_hydrogens difmap
_atom_sites_solution_primary direct
_atom_sites_solution_secondary difmap
_audit_creation_method SHELXL-97
_audit_update_record
;
2016-11-24 deposited with the CCDC.
2017-01-26 downloaded from the CCDC.
;
_cell_angle_alpha 90
_cell_angle_beta 110.456(1)
_cell_angle_gamma 90
_cell_formula_units_Z 4
_cell_length_a 19.2642(3)
_cell_length_b 15.3487(3)
_cell_length_c 25.2243(4)
_cell_measurement_reflns_used 27745
_cell_measurement_temperature 133(2)
_cell_measurement_theta_max 27.45
_cell_measurement_theta_min 1.72
_cell_volume 6988.0(2)
_computing_cell_refinement DENZO
_computing_data_collection COLLECT
_computing_data_reduction DENZO
_computing_molecular_graphics SHELXTL/PC
_computing_publication_material SHELXL-97
_computing_structure_refinement 'SHELXL-97 (Sheldrick, 2008)'
_computing_structure_solution 'SHELXS-97 (Sheldrick, 2008)'
_diffrn_ambient_temperature 133(2)
_diffrn_measured_fraction_theta_full 0.999
_diffrn_measured_fraction_theta_max 0.999
_diffrn_measurement_device_type KappaCCD
_diffrn_measurement_method 'phi- + omega-scan'
_diffrn_radiation_monochromator graphite
_diffrn_radiation_source 'fine-focus sealed tube'
_diffrn_radiation_type MoK\a
_diffrn_radiation_wavelength 0.71073
_diffrn_reflns_av_R_equivalents 0.0360
_diffrn_reflns_av_sigmaI/netI 0.0262
_diffrn_reflns_limit_h_max 24
_diffrn_reflns_limit_h_min -24
_diffrn_reflns_limit_k_max 19
_diffrn_reflns_limit_k_min -19
_diffrn_reflns_limit_l_max 32
_diffrn_reflns_limit_l_min -32
_diffrn_reflns_number 27745
_diffrn_reflns_theta_full 27.45
_diffrn_reflns_theta_max 27.45
_diffrn_reflns_theta_min 1.72
_exptl_absorpt_coefficient_mu 0.972
_exptl_absorpt_correction_T_max 0.7456
_exptl_absorpt_correction_T_min 0.6949
_exptl_absorpt_correction_type multi-scan
_exptl_absorpt_process_details 'SADABS, Bruker-AXS, 2002'
_exptl_crystal_colour colourless
_exptl_crystal_density_diffrn 1.432
_exptl_crystal_density_method 'not measured'
_exptl_crystal_description prism
_exptl_crystal_F_000 3088
_exptl_crystal_size_max 0.042
_exptl_crystal_size_mid 0.038
_exptl_crystal_size_min 0.032
_refine_diff_density_max 0.362
_refine_diff_density_min -0.285
_refine_diff_density_rms 0.056
_refine_ls_extinction_method none
_refine_ls_goodness_of_fit_ref 1.088
_refine_ls_hydrogen_treatment refall
_refine_ls_matrix_type full
_refine_ls_number_parameters 592
_refine_ls_number_reflns 7964
_refine_ls_number_restraints 0
_refine_ls_restrained_S_all 1.088
_refine_ls_R_factor_all 0.0303
_refine_ls_R_factor_gt 0.0260
_refine_ls_shift/su_max 0.003
_refine_ls_shift/su_mean 0.000
_refine_ls_structure_factor_coef Fsqd
_refine_ls_weighting_details 'calc w=1/[\s^2^(Fo^2^)+(0.0090P)^2^+12.7188P] where P=(Fo^2^+2Fc^2^)/3'
_refine_ls_weighting_scheme calc
_refine_ls_wR_factor_gt 0.0528
_refine_ls_wR_factor_ref 0.0547
_reflns_number_gt 7252
_reflns_number_total 7964
_reflns_threshold_expression >2sigma(I)
_cod_data_source_file c6cc09749a2.cif
_cod_data_source_block FO5762
_cod_depositor_comments 'Adding full bibliography for 7119549--7119553.cif.'
_cod_original_sg_symbol_H-M 'C 2/c'
_cod_database_code 7119552

loop_
_symmetry_equiv_pos_as_xyz
'x, y, z'
'-x, y, -z+1/2'
'x+1/2, y+1/2, z'
'-x+1/2, y+1/2, -z+1/2'
'-x, -y, -z'
'x, -y, z-1/2'
'-x+1/2, -y+1/2, -z'
'x+1/2, -y+1/2, z-1/2'

loop_
_atom_site_label
_atom_site_type_symbol
_atom_site_fract_x
_atom_site_fract_y
_atom_site_fract_z
_atom_site_U_iso_or_equiv
_atom_site_adp_type
_atom_site_occupancy
_atom_site_symmetry_multiplicity
_atom_site_calc_flag
Na1 Na 0.50320(4) 0.40299(5) 0.45591(3) 0.02213(16) Uani 1 1 d
I1 I 0.217570(7) 0.469521(8) 0.312919(5) 0.02204(4) Uani 1 1 d
O1 O 0.40105(7) 0.27201(9) 0.43682(6) 0.0246(3) Uani 1 1 d
O2 O 0.54854(7) 0.27098(8) 0.50838(6) 0.0228(3) Uani 1 1 d
O3 O 0.57995(7) 0.33459(8) 0.41567(5) 0.0209(3) Uani 1 1 d
O4 O 0.48965(7) 0.47443(8) 0.36232(5) 0.0216(3) Uani 1 1 d
N1 N 0.31968(8) 0.42963(10) 0.43279(6) 0.0198(3) Uani 1 1 d
N2 N 0.38044(8) 0.45442(10) 0.47562(7) 0.0205(3) Uani 1 1 d
N3 N 0.40581(8) 0.52560(10) 0.45856(6) 0.0187(3) Uani 1 1 d
C1 C 0.30576(10) 0.48402(12) 0.38793(7) 0.0186(4) Uani 1 1 d
C2 C 0.36128(10) 0.54522(12) 0.40448(7) 0.0180(3) Uani 1 1 d
C3 C 0.28692(11) 0.34477(13) 0.43561(9) 0.0257(4) Uani 1 1 d
H3B H 0.2924(13) 0.3320(15) 0.4748(10) 0.034(6) Uiso 1 1 d
H3A H 0.2330(14) 0.3493(16) 0.4174(10) 0.035(6) Uiso 1 1 d
C4 C 0.32227(11) 0.27613(13) 0.40928(9) 0.0279(4) Uani 1 1 d
H4B H 0.3015(13) 0.2207(16) 0.4127(10) 0.029(6) Uiso 1 1 d
H4A H 0.3135(13) 0.2905(15) 0.3666(10) 0.032(6) Uiso 1 1 d
C5 C 0.42321(12) 0.23137(14) 0.49114(10) 0.0279(4) Uani 1 1 d
H5B H 0.3908(14) 0.1830(17) 0.4907(10) 0.038(7) Uiso 1 1 d
H5A H 0.4203(12) 0.2724(15) 0.5195(10) 0.028(6) Uiso 1 1 d
C6 C 0.50087(12) 0.19768(13) 0.50483(10) 0.0290(4) Uani 1 1 d
H6B H 0.5032(13) 0.1590(17) 0.4734(11) 0.039(7) Uiso 1 1 d
H6A H 0.5190(14) 0.1666(17) 0.5416(11) 0.044(7) Uiso 1 1 d
C7 C 0.61547(11) 0.24824(13) 0.49898(8) 0.0230(4) Uani 1 1 d
H7B H 0.6320(11) 0.1916(14) 0.5143(9) 0.019(5) Uiso 1 1 d
H7A H 0.6495(12) 0.2913(14) 0.5167(9) 0.018(5) Uiso 1 1 d
C8 C 0.60363(12) 0.24888(13) 0.43669(9) 0.0251(4) Uani 1 1 d
H8B H 0.5638(13) 0.2056(15) 0.4164(10) 0.030(6) Uiso 1 1 d
H8A H 0.6478(13) 0.2346(15) 0.4303(9) 0.028(6) Uiso 1 1 d
C9 C 0.54442(12) 0.33495(14) 0.35584(8) 0.0273(4) Uani 1 1 d
H9B H 0.4966(13) 0.3024(14) 0.3456(9) 0.025(6) Uiso 1 1 d
H9A H 0.5750(13) 0.3054(15) 0.3376(10) 0.034(6) Uiso 1 1 d
C10 C 0.53272(13) 0.42692(15) 0.33560(9) 0.0288(4) Uani 1 1 d
H10B H 0.5805(14) 0.4547(16) 0.3431(10) 0.034(7) Uiso 1 1 d
H10A H 0.5063(13) 0.4263(15) 0.2939(10) 0.033(6) Uiso 1 1 d
C11 C 0.47317(11) 0.55860(13) 0.33479(8) 0.0237(4) Uani 1 1 d
H11B H 0.4305(12) 0.5502(13) 0.2970(9) 0.021(5) Uiso 1 1 d
H11A H 0.5186(12) 0.5777(14) 0.3260(9) 0.025(6) Uiso 1 1 d
C12 C 0.45427(11) 0.62562(13) 0.37165(9) 0.0235(4) Uani 1 1 d
H12B H 0.4622(12) 0.6828(15) 0.3574(9) 0.027(6) Uiso 1 1 d
H12A H 0.4912(12) 0.6200(14) 0.4106(10) 0.028(6) Uiso 1 1 d
C13 C 0.37547(11) 0.62133(13) 0.37267(8) 0.0227(4) Uani 1 1 d
H13B H 0.3406(12) 0.6188(14) 0.3340(9) 0.025(6) Uiso 1 1 d
H13A H 0.3668(13) 0.6757(16) 0.3897(10) 0.034(6) Uiso 1 1 d
B1 B 0.27659(11) -0.01833(13) 0.36766(8) 0.0174(4) Uani 1 1 d
C14 C 0.22604(10) 0.07133(12) 0.34989(8) 0.0196(4) Uani 1 1 d
C15 C 0.21954(11) 0.11972(13) 0.30099(8) 0.0232(4) Uani 1 1 d
H15 H 0.2460(12) 0.1028(14) 0.2776(9) 0.024(6) Uiso 1 1 d
C16 C 0.17656(12) 0.19508(13) 0.28526(9) 0.0288(4) Uani 1 1 d
H16 H 0.1757(13) 0.2279(15) 0.2530(10) 0.031(6) Uiso 1 1 d
C17 C 0.13715(11) 0.22528(13) 0.31824(9) 0.0287(4) Uani 1 1 d
H17 H 0.1064(12) 0.2738(15) 0.3078(9) 0.026(6) Uiso 1 1 d
C18 C 0.14155(11) 0.17950(13) 0.36669(10) 0.0278(4) Uani 1 1 d
H18 H 0.1143(13) 0.2003(15) 0.3894(9) 0.028(6) Uiso 1 1 d
C19 C 0.18501(10) 0.10454(12) 0.38195(9) 0.0222(4) Uani 1 1 d
H19 H 0.1864(13) 0.0750(15) 0.4145(10) 0.031(6) Uiso 1 1 d
C20 C 0.34918(10) -0.01426(12) 0.34674(7) 0.0193(4) Uani 1 1 d
C21 C 0.37758(11) -0.08874(14) 0.32931(8) 0.0262(4) Uani 1 1 d
H21 H 0.3524(13) -0.1424(16) 0.3279(9) 0.030(6) Uiso 1 1 d
C22 C 0.44068(12) -0.08678(17) 0.31393(9) 0.0341(5) Uani 1 1 d
H22 H 0.4552(14) -0.1371(17) 0.3015(10) 0.039(7) Uiso 1 1 d
C23 C 0.47810(12) -0.00969(17) 0.31525(8) 0.0336(5) Uani 1 1 d
H23 H 0.5198(14) -0.0069(16) 0.3034(10) 0.036(6) Uiso 1 1 d
C24 C 0.45191(12) 0.06567(16) 0.33227(8) 0.0303(5) Uani 1 1 d
H24 H 0.4761(13) 0.1185(16) 0.3335(10) 0.034(6) Uiso 1 1 d
C25 C 0.38918(11) 0.06304(14) 0.34781(8) 0.0240(4) Uani 1 1 d
H25 H 0.3740(13) 0.1157(16) 0.3594(10) 0.035(6) Uiso 1 1 d
C26 C 0.22731(9) -0.10356(12) 0.33595(8) 0.0180(4) Uani 1 1 d
C27 C 0.23743(11) -0.18727(13) 0.35968(9) 0.0237(4) Uani 1 1 d
H27 H 0.2671(13) -0.1948(15) 0.3967(10) 0.030(6) Uiso 1 1 d
C28 C 0.20422(11) -0.26130(13) 0.32920(9) 0.0279(4) Uani 1 1 d
H28 H 0.2140(13) -0.3190(16) 0.3475(10) 0.034(6) Uiso 1 1 d
C29 C 0.15985(11) -0.25463(14) 0.27278(10) 0.0304(5) Uani 1 1 d
H29 H 0.1381(13) -0.3054(16) 0.2500(10) 0.036(7) Uiso 1 1 d
C30 C 0.14789(11) -0.17260(15) 0.24821(9) 0.0297(5) Uani 1 1 d
H30 H 0.1200(14) -0.1657(17) 0.2107(11) 0.042(7) Uiso 1 1 d
C31 C 0.17995(10) -0.09908(14) 0.27944(8) 0.0226(4) Uani 1 1 d
H31 H 0.1703(12) -0.0444(15) 0.2608(9) 0.023(5) Uiso 1 1 d
C32 C 0.30612(10) -0.02790(11) 0.43682(7) 0.0168(3) Uani 1 1 d
C33 C 0.37737(10) -0.00228(12) 0.47220(7) 0.0183(3) Uani 1 1 d
H33 H 0.4116(11) 0.0197(13) 0.4551(8) 0.015(5) Uiso 1 1 d
C34 C 0.40032(11) -0.00521(12) 0.53124(8) 0.0213(4) Uani 1 1 d
H34 H 0.4480(12) 0.0123(14) 0.5543(9) 0.022(5) Uiso 1 1 d
C35 C 0.35247(11) -0.03568(12) 0.55740(8) 0.0225(4) Uani 1 1 d
H35 H 0.3686(12) -0.0399(14) 0.5965(10) 0.026(6) Uiso 1 1 d
C36 C 0.28181(11) -0.06322(12) 0.52387(8) 0.0220(4) Uani 1 1 d
H36 H 0.2482(12) -0.0862(14) 0.5428(9) 0.024(5) Uiso 1 1 d
C37 C 0.25978(10) -0.05933(12) 0.46529(8) 0.0192(4) Uani 1 1 d
H37 H 0.2128(12) -0.0790(14) 0.4446(9) 0.023(5) Uiso 1 1 d

loop_
_atom_site_aniso_label
_atom_site_aniso_U_11
_atom_site_aniso_U_22
_atom_site_aniso_U_33
_atom_site_aniso_U_23
_atom_site_aniso_U_13
_atom_site_aniso_U_12
Na1 0.0212(4) 0.0222(4) 0.0212(4) -0.0031(3) 0.0051(3) 0.0044(3)
I1 0.01959(6) 0.02572(7) 0.01753(6) -0.00328(5) 0.00236(4) -0.00154(5)
O1 0.0214(7) 0.0205(7) 0.0313(7) -0.0015(6) 0.0084(6) -0.0007(5)
O2 0.0230(7) 0.0187(6) 0.0273(7) 0.0007(5) 0.0093(6) -0.0002(5)
O3 0.0226(7) 0.0207(6) 0.0174(6) 0.0004(5) 0.0044(5) 0.0036(5)
O4 0.0245(7) 0.0203(6) 0.0200(6) 0.0020(5) 0.0079(5) 0.0027(5)
N1 0.0179(7) 0.0193(7) 0.0205(7) -0.0017(6) 0.0046(6) -0.0004(6)
N2 0.0184(7) 0.0190(8) 0.0215(8) -0.0020(6) 0.0037(6) 0.0003(6)
N3 0.0176(7) 0.0175(7) 0.0190(7) -0.0017(6) 0.0042(6) 0.0020(6)
C1 0.0174(8) 0.0208(9) 0.0171(8) -0.0032(7) 0.0053(7) 0.0027(7)
C2 0.0149(8) 0.0216(9) 0.0176(8) -0.0018(7) 0.0058(7) 0.0027(7)
C3 0.0199(10) 0.0239(10) 0.0316(11) 0.0006(8) 0.0070(8) -0.0039(8)
C4 0.0218(10) 0.0214(10) 0.0364(12) -0.0080(8) 0.0049(9) -0.0051(8)
C5 0.0277(11) 0.0205(10) 0.0378(12) 0.0015(9) 0.0145(9) -0.0038(8)
C6 0.0269(10) 0.0208(9) 0.0387(12) 0.0054(9) 0.0105(9) -0.0021(8)
C7 0.0180(9) 0.0207(9) 0.0266(10) 0.0012(8) 0.0030(8) 0.0014(7)
C8 0.0255(10) 0.0223(10) 0.0272(10) 0.0013(8) 0.0087(8) 0.0075(8)
C9 0.0262(10) 0.0339(11) 0.0194(9) -0.0035(8) 0.0048(8) 0.0094(9)
C10 0.0307(11) 0.0368(12) 0.0216(10) 0.0044(9) 0.0127(9) 0.0097(9)
C11 0.0258(10) 0.0229(9) 0.0237(10) 0.0051(8) 0.0100(8) 0.0010(8)
C12 0.0228(10) 0.0210(9) 0.0262(10) 0.0010(8) 0.0080(8) -0.0034(8)
C13 0.0200(9) 0.0252(10) 0.0207(9) 0.0011(7) 0.0046(7) -0.0004(7)
B1 0.0162(9) 0.0184(10) 0.0154(9) -0.0003(7) 0.0025(7) 0.0003(7)
C14 0.0159(8) 0.0182(9) 0.0200(9) -0.0026(7) 0.0005(7) -0.0029(7)
C15 0.0259(10) 0.0216(9) 0.0183(9) -0.0023(7) 0.0030(8) 0.0016(8)
C16 0.0299(11) 0.0232(10) 0.0255(10) 0.0030(8) -0.0001(8) 0.0014(8)
C17 0.0213(10) 0.0188(9) 0.0382(11) 0.0009(8) 0.0008(8) 0.0040(8)
C18 0.0210(10) 0.0214(10) 0.0408(12) -0.0051(8) 0.0106(9) -0.0004(8)
C19 0.0195(9) 0.0190(9) 0.0280(10) -0.0007(8) 0.0080(8) -0.0012(7)
C20 0.0172(8) 0.0261(9) 0.0112(8) 0.0004(7) 0.0009(6) 0.0017(7)
C21 0.0214(10) 0.0322(11) 0.0237(10) -0.0026(8) 0.0063(8) 0.0017(8)
C22 0.0253(11) 0.0488(14) 0.0277(11) -0.0111(10) 0.0088(9) 0.0055(10)
C23 0.0199(10) 0.0628(16) 0.0179(9) -0.0017(10) 0.0062(8) -0.0023(10)
C24 0.0232(10) 0.0449(13) 0.0201(9) 0.0045(9) 0.0041(8) -0.0089(9)
C25 0.0229(10) 0.0283(10) 0.0186(9) 0.0023(8) 0.0046(7) -0.0007(8)
C26 0.0126(8) 0.0211(9) 0.0202(9) -0.0052(7) 0.0055(7) 0.0019(7)
C27 0.0211(9) 0.0218(9) 0.0245(10) -0.0039(8) 0.0033(8) 0.0033(7)
C28 0.0223(10) 0.0206(9) 0.0394(12) -0.0077(9) 0.0090(9) 0.0014(8)
C29 0.0213(10) 0.0321(11) 0.0387(12) -0.0205(9) 0.0116(9) -0.0064(8)
C30 0.0203(10) 0.0446(13) 0.0215(10) -0.0113(9) 0.0038(8) -0.0064(9)
C31 0.0174(9) 0.0296(10) 0.0202(9) -0.0038(8) 0.0058(7) -0.0010(8)
C32 0.0176(8) 0.0136(8) 0.0178(8) -0.0012(6) 0.0045(7) 0.0022(7)
C33 0.0200(9) 0.0172(8) 0.0174(8) -0.0003(7) 0.0061(7) -0.0014(7)
C34 0.0204(9) 0.0205(9) 0.0184(9) -0.0012(7) 0.0008(7) -0.0008(7)
C35 0.0297(10) 0.0223(9) 0.0147(8) -0.0016(7) 0.0066(7) 0.0028(8)
C36 0.0248(10) 0.0201(9) 0.0244(9) -0.0005(7) 0.0126(8) 0.0012(7)
C37 0.0171(9) 0.0172(8) 0.0214(9) -0.0022(7) 0.0041(7) 0.0006(7)

loop_
_atom_type_symbol
_atom_type_description
_atom_type_scat_dispersion_real
_atom_type_scat_dispersion_imag
_atom_type_scat_source
C C 0.0033 0.0016 'International Tables Vol C Tables 4.2.6.8 and 6.1.1.4'
H H 0.0000 0.0000 'International Tables Vol C Tables 4.2.6.8 and 6.1.1.4'
B B 0.0013 0.0007 'International Tables Vol C Tables 4.2.6.8 and 6.1.1.4'
N N 0.0061 0.0033 'International Tables Vol C Tables 4.2.6.8 and 6.1.1.4'
O O 0.0106 0.0060 'International Tables Vol C Tables 4.2.6.8 and 6.1.1.4'
Na Na 0.0362 0.0249 'International Tables Vol C Tables 4.2.6.8 and 6.1.1.4'
I I -0.4742 1.8119 'International Tables Vol C Tables 4.2.6.8 and 6.1.1.4'

loop_
_geom_angle_atom_site_label_1
_geom_angle_atom_site_label_2
_geom_angle_atom_site_label_3
_geom_angle
_geom_angle_site_symmetry_1
_geom_angle_site_symmetry_3
O3 Na1 O2 72.27(5) . .
O3 Na1 N3 102.35(5) . 5_666
O2 Na1 N3 83.39(5) . 5_666
O3 Na1 O4 70.21(5) . .
O2 Na1 O4 140.82(5) . .
N3 Na1 O4 115.23(5) 5_666 .
O3 Na1 N3 152.93(6) . .
O2 Na1 N3 134.46(6) . .
N3 Na1 N3 87.50(5) 5_666 .
O4 Na1 N3 82.76(5) . .
O3 Na1 N2 161.38(6) . .
O2 Na1 N2 108.50(5) . .
N3 Na1 N2 96.18(5) 5_666 .
O4 Na1 N2 103.51(5) . .
N3 Na1 N2 28.62(5) . .
O3 Na1 O1 96.88(5) . .
O2 Na1 O1 65.12(5) . .
N3 Na1 O1 135.76(5) 5_666 .
O4 Na1 O1 108.70(5) . .
N3 Na1 O1 93.08(5) . .
N2 Na1 O1 67.96(5) . .
O3 Na1 C9 25.95(5) . .
O2 Na1 C9 90.99(5) . .
N3 Na1 C9 123.39(6) 5_666 .
O4 Na1 C9 49.85(5) . .
N3 Na1 C9 130.00(6) . .
N2 Na1 C9 138.01(6) . .
O1 Na1 C9 88.97(6) . .
O3 Na1 Na1 141.19(5) . 5_666
O2 Na1 Na1 115.04(5) . 5_666
N3 Na1 Na1 45.53(4) 5_666 5_666
O4 Na1 Na1 101.26(4) . 5_666
N3 Na1 Na1 41.97(3) . 5_666
N2 Na1 Na1 56.30(4) . 5_666
O1 Na1 Na1 121.20(4) . 5_666
C9 Na1 Na1 145.85(6) . 5_666
C5 O1 C4 113.27(16) . .
C5 O1 Na1 101.34(11) . .
C4 O1 Na1 128.89(11) . .
C7 O2 C6 113.06(15) . .
C7 O2 Na1 106.75(11) . .
C6 O2 Na1 121.57(12) . .
C9 O3 C8 111.67(15) . .
C9 O3 Na1 108.59(11) . .
C8 O3 Na1 115.06(11) . .
C10 O4 C11 107.07(14) . .
C10 O4 Na1 109.22(11) . .
C11 O4 Na1 140.09(11) . .
N2 N1 C1 111.11(15) . .
N2 N1 C3 118.98(15) . .
C1 N1 C3 128.86(16) . .
N3 N2 N1 106.79(14) . .
N3 N2 Na1 74.67(9) . .
N1 N2 Na1 110.05(11) . .
N2 N3 C2 109.31(15) . .
N2 N3 Na1 107.86(11) . 5_666
C2 N3 Na1 140.22(12) . 5_666
N2 N3 Na1 76.71(9) . .
C2 N3 Na1 109.33(11) . .
Na1 N3 Na1 92.50(5) 5_666 .
N1 C1 C2 105.16(15) . .
N1 C1 I1 123.89(13) . .
C2 C1 I1 130.95(14) . .
N3 C2 C1 107.63(16) . .
N3 C2 C13 122.60(16) . .
C1 C2 C13 129.78(17) . .
N1 C3 C4 109.18(17) . .
N1 C3 H3B 109.4(14) . .
C4 C3 H3B 113.3(14) . .
N1 C3 H3A 108.6(14) . .
C4 C3 H3A 113.9(14) . .
H3B C3 H3A 102.1(19) . .
O1 C4 C3 112.18(16) . .
O1 C4 H4B 108.8(14) . .
C3 C4 H4B 108.0(14) . .
O1 C4 H4A 105.6(13) . .
C3 C4 H4A 111.3(13) . .
H4B C4 H4A 110.9(19) . .
O1 C5 C6 108.06(17) . .
O1 C5 H5B 110.4(15) . .
C6 C5 H5B 109.0(15) . .
O1 C5 H5A 110.5(13) . .
C6 C5 H5A 111.3(14) . .
H5B C5 H5A 107.7(19) . .
O2 C6 C5 107.95(16) . .
O2 C6 H6B 108.0(14) . .
C5 C6 H6B 109.7(14) . .
O2 C6 H6A 108.1(15) . .
C5 C6 H6A 112.2(15) . .
H6B C6 H6A 111(2) . .
O2 C7 C8 110.72(15) . .
O2 C7 H7B 110.1(12) . .
C8 C7 H7B 109.6(12) . .
O2 C7 H7A 105.8(13) . .
C8 C7 H7A 108.7(13) . .
H7B C7 H7A 111.9(17) . .
O3 C8 C7 107.73(16) . .
O3 C8 H8B 109.2(13) . .
C7 C8 H8B 109.7(13) . .
O3 C8 H8A 109.8(14) . .
C7 C8 H8A 111.0(14) . .
H8B C8 H8A 109.4(19) . .
O3 C9 C10 109.03(17) . .
O3 C9 Na1 45.46(8) . .
C10 C9 Na1 84.73(12) . .
O3 C9 H9B 109.4(13) . .
C10 C9 H9B 111.7(13) . .
Na1 C9 H9B 84.5(12) . .
O3 C9 H9A 110.6(14) . .
C10 C9 H9A 108.8(14) . .
Na1 C9 H9A 156.1(14) . .
H9B C9 H9A 107.4(18) . .
O4 C10 C9 111.27(17) . .
O4 C10 H10B 110.4(14) . .
C9 C10 H10B 109.2(14) . .
O4 C10 H10A 109.6(14) . .
C9 C10 H10A 108.2(14) . .
H10B C10 H10A 108.1(19) . .
O4 C11 C12 111.79(16) . .
O4 C11 H11B 107.7(12) . .
C12 C11 H11B 111.6(12) . .
O4 C11 H11A 107.4(13) . .
C12 C11 H11A 110.4(12) . .
H11B C11 H11A 107.7(17) . .
C11 C12 C13 115.75(17) . .
C11 C12 H12B 106.4(13) . .
C13 C12 H12B 109.1(13) . .
C11 C12 H12A 107.7(13) . .
C13 C12 H12A 110.6(13) . .
H12B C12 H12A 106.8(18) . .
C2 C13 C12 114.30(16) . .
C2 C13 H13B 108.4(13) . .
C12 C13 H13B 109.0(13) . .
C2 C13 H13A 109.8(14) . .
C12 C13 H13A 107.1(14) . .
H13B C13 H13A 108.1(19) . .
C32 B1 C26 111.79(15) . .
C32 B1 C14 108.36(14) . .
C26 B1 C14 110.10(14) . .
C32 B1 C20 108.89(14) . .
C26 B1 C20 106.36(14) . .
C14 B1 C20 111.35(15) . .
C15 C14 C19 114.59(17) . .
C15 C14 B1 122.69(17) . .
C19 C14 B1 122.71(16) . .
C16 C15 C14 123.25(19) . .
C16 C15 H15 116.6(13) . .
C14 C15 H15 120.1(13) . .
C17 C16 C15 120.0(2) . .
C17 C16 H16 119.1(14) . .
C15 C16 H16 120.8(14) . .
C18 C17 C16 118.79(19) . .
C18 C17 H17 119.4(14) . .
C16 C17 H17 121.7(14) . .
C17 C18 C19 120.5(2) . .
C17 C18 H18 118.7(14) . .
C19 C18 H18 120.8(14) . .
C18 C19 C14 122.87(19) . .
C18 C19 H19 118.3(15) . .
C14 C19 H19 118.8(15) . .
C21 C20 C25 114.93(18) . .
C21 C20 B1 122.23(17) . .
C25 C20 B1 122.77(16) . .
C22 C21 C20 122.8(2) . .
C22 C21 H21 119.3(14) . .
C20 C21 H21 117.9(14) . .
C23 C22 C21 120.6(2) . .
C23 C22 H22 120.9(16) . .
C21 C22 H22 118.5(16) . .
C22 C23 C24 118.6(2) . .
C22 C23 H23 121.5(15) . .
C24 C23 H23 119.9(15) . .
C23 C24 C25 120.4(2) . .
C23 C24 H24 120.4(15) . .
C25 C24 H24 119.2(15) . .
C24 C25 C20 122.7(2) . .
C24 C25 H25 117.2(15) . .
C20 C25 H25 120.1(15) . .
C31 C26 C27 115.07(17) . .
C31 C26 B1 120.97(16) . .
C27 C26 B1 123.30(16) . .
C28 C27 C26 122.84(18) . .
C28 C27 H27 117.4(15) . .
C26 C27 H27 119.7(15) . .
C29 C28 C27 120.4(2) . .
C29 C28 H28 119.7(14) . .
C27 C28 H28 119.8(14) . .
C28 C29 C30 118.23(19) . .
C28 C29 H29 122.1(14) . .
C30 C29 H29 119.6(14) . .
C29 C30 C31 120.79(19) . .
C29 C30 H30 120.8(17) . .
C31 C30 H30 118.4(17) . .
C30 C31 C26 122.63(19) . .
C30 C31 H31 117.7(13) . .
C26 C31 H31 119.6(13) . .
C33 C32 C37 115.03(16) . .
C33 C32 B1 123.24(16) . .
C37 C32 B1 121.67(15) . .
C34 C33 C32 122.82(17) . .
C34 C33 H33 118.3(12) . .
C32 C33 H33 118.8(12) . .
C35 C34 C33 120.10(17) . .
C35 C34 H34 118.0(13) . .
C33 C34 H34 121.9(13) . .
C34 C35 C36 118.91(17) . .
C34 C35 H35 119.9(14) . .
C36 C35 H35 121.2(14) . .
C37 C36 C35 120.21(18) . .
C37 C36 H36 121.2(13) . .
C35 C36 H36 118.6(12) . .
C36 C37 C32 122.91(17) . .
C36 C37 H37 117.5(13) . .
C32 C37 H37 119.5(13) . .

loop_
_geom_bond_atom_site_label_1
_geom_bond_atom_site_label_2
_geom_bond_distance
_geom_bond_site_symmetry_2
Na1 O3 2.3169(15) .
Na1 O2 2.4108(15) .
Na1 N3 2.5068(16) 5_666
Na1 O4 2.5324(15) .
Na1 N3 2.6746(17) .
Na1 N2 2.6990(17) .
Na1 O1 2.7356(15) .
Na1 C9 3.081(2) .
Na1 Na1 3.7445(14) 5_666
I1 C1 2.0662(17) .
O1 C5 1.428(2) .
O1 C4 1.433(2) .
O2 C7 1.433(2) .
O2 C6 1.435(2) .
O3 C9 1.423(2) .
O3 C8 1.432(2) .
O4 C10 1.437(2) .
O4 C11 1.448(2) .
N1 N2 1.341(2) .
N1 C1 1.355(2) .
N1 C3 1.460(2) .
N2 N3 1.328(2) .
N3 C2 1.367(2) .
N3 Na1 2.5067(16) 5_666
C1 C2 1.374(3) .
C2 C13 1.495(3) .
C3 C4 1.527(3) .
C3 H3B 0.98(2) .
C3 H3A 0.98(2) .
C4 H4B 0.96(2) .
C4 H4A 1.05(2) .
C5 C6 1.505(3) .
C5 H5B 0.97(3) .
C5 H5A 0.97(2) .
C6 H6B 1.00(3) .
C6 H6A 0.99(3) .
C7 C8 1.507(3) .
C7 H7B 0.96(2) .
C7 H7A 0.93(2) .
C8 H8B 1.01(2) .
C8 H8A 0.94(2) .
C9 C10 1.491(3) .
C9 H9B 1.00(2) .
C9 H9A 0.98(2) .
C10 H10B 0.97(2) .
C10 H10A 0.99(2) .
C11 C12 1.514(3) .
C11 H11B 1.03(2) .
C11 H11A 1.02(2) .
C12 C13 1.529(3) .
C12 H12B 0.98(2) .
C12 H12A 0.99(2) .
C13 H13B 0.97(2) .
C13 H13A 0.98(2) .
B1 C32 1.642(3) .
B1 C26 1.650(3) .
B1 C14 1.655(3) .
B1 C20 1.659(3) .
C14 C15 1.407(3) .
C14 C19 1.409(3) .
C15 C16 1.397(3) .
C15 H15 0.94(2) .
C16 C17 1.387(3) .
C16 H16 0.95(2) .
C17 C18 1.386(3) .
C17 H17 0.93(2) .
C18 C19 1.396(3) .
C18 H18 0.96(2) .
C19 H19 0.93(2) .
C20 C21 1.403(3) .
C20 C25 1.410(3) .
C21 C22 1.400(3) .
C21 H21 0.95(2) .
C22 C23 1.380(3) .
C22 H22 0.91(3) .
C23 C24 1.389(3) .
C23 H23 0.95(2) .
C24 C25 1.395(3) .
C24 H24 0.93(2) .
C25 H25 0.94(2) .
C26 C31 1.400(3) .
C26 C27 1.402(3) .
C27 C28 1.396(3) .
C27 H27 0.92(2) .
C28 C29 1.384(3) .
C28 H28 0.99(2) .
C29 C30 1.387(3) .
C29 H29 0.97(2) .
C30 C31 1.391(3) .
C30 H30 0.92(3) .
C31 H31 0.95(2) .
C32 C33 1.407(2) .
C32 C37 1.412(3) .
C33 C34 1.398(2) .
C33 H33 0.97(2) .
C34 C35 1.389(3) .
C34 H34 0.94(2) .
C35 C36 1.394(3) .
C35 H35 0.93(2) .
C36 C37 1.389(3) .
C36 H36 0.99(2) .
C37 H37 0.92(2) .
